data_4321250
loop_
_publ_author_name
'Manuel Bardaj\'i'
'Antonio Laguna'
'Peter G. Jones'
'Axel K. Fischer'

_publ_section_title
;
 Synthesis and Structural Characterization of Luminescent Trinuclear
 Gold(I) Complexes with Dithiocarbamates
;
_journal_name_full 'Inorganic Chemistry'
_journal_page_first 3560
_journal_page_last 3566
_journal_paper_doi 10.1021/ic9914342
_journal_volume 39
_journal_year 2000
_chemical_formula_sum 'C32 H29 Au3 Cl3 P3'
_chemical_formula_weight 1203.71
_chemical_name_systematic
;
 ?
;
_space_group_IT_number 11
_symmetry_cell_setting monoclinic
_symmetry_space_group_name_Hall '-P 2yb'
_symmetry_space_group_name_H-M 'P 1 21/m 1'
_atom_sites_solution_hydrogens geom
_atom_sites_solution_primary direct
_atom_sites_solution_secondary difmap
_audit_creation_method SHELXL-97
_cell_angle_alpha 90.00
_cell_angle_beta 106.672(10)
_cell_angle_gamma 90.00
_cell_formula_units_Z 2
_cell_length_a 7.2032(10)
_cell_length_b 20.7396(10)
_cell_length_c 11.6983(10)
_cell_measurement_reflns_used 7277
_cell_measurement_temperature 173(2)
_cell_measurement_theta_max 28
_cell_measurement_theta_min 1.5
_cell_volume 1674.2(3)
_computing_cell_refinement 'Siemens SAINT'
_computing_data_collection 'Siemens SMART'
_computing_data_reduction 'Siemens SAINT'
_computing_molecular_graphics 'Siemens XP'
_computing_publication_material SHELXL-97
_computing_structure_refinement 'SHELXL-97 (Sheldrick, 1997)'
_computing_structure_solution 'SHELXS-97 (Sheldrick, 1990)'
_diffrn_ambient_temperature 173(2)
_diffrn_measured_fraction_theta_full 0.995
_diffrn_measured_fraction_theta_max 0.991
_diffrn_measurement_device_type 'Siemens SMART'
_diffrn_measurement_method \w-scans
_diffrn_radiation_monochromator graphite
_diffrn_radiation_source 'fine-focus sealed tube'
_diffrn_radiation_type MoK\a
_diffrn_radiation_wavelength 0.71073
_diffrn_reflns_av_R_equivalents 0.0519
_diffrn_reflns_av_sigmaI/netI 0.0646
_diffrn_reflns_limit_h_max 9
_diffrn_reflns_limit_h_min -8
_diffrn_reflns_limit_k_max 27
_diffrn_reflns_limit_k_min -21
_diffrn_reflns_limit_l_max 14
_diffrn_reflns_limit_l_min -15
_diffrn_reflns_number 11050
_diffrn_reflns_theta_full 28.00
_diffrn_reflns_theta_max 28.21
_diffrn_reflns_theta_min 1.82
_exptl_absorpt_coefficient_mu 13.517
_exptl_absorpt_correction_T_max 0.999
_exptl_absorpt_correction_T_min 0.509
_exptl_absorpt_correction_type 'multiple scans (SADABS)'
_exptl_crystal_colour colourless
_exptl_crystal_density_diffrn 2.388
_exptl_crystal_density_method 'not measured'
_exptl_crystal_description plate
_exptl_crystal_F_000 1108
_exptl_crystal_size_max 0.70
_exptl_crystal_size_mid 0.26
_exptl_crystal_size_min 0.04
_refine_diff_density_max 2.409
_refine_diff_density_min -2.836
_refine_diff_density_rms 0.281
_refine_ls_extinction_method none
_refine_ls_goodness_of_fit_ref 0.982
_refine_ls_hydrogen_treatment riding
_refine_ls_matrix_type full
_refine_ls_number_parameters 141
_refine_ls_number_reflns 4212
_refine_ls_number_restraints 17
_refine_ls_restrained_S_all 0.981
_refine_ls_R_factor_all 0.0518
_refine_ls_R_factor_gt 0.0381
_refine_ls_shift/su_max 0.001
_refine_ls_shift/su_mean 0.000
_refine_ls_structure_factor_coef Fsqd
_refine_ls_weighting_details 'calc w=1/[\s^2^(Fo^2^)+(0.0375P)^2^] where P=(Fo^2^+2Fc^2^)/3'
_refine_ls_weighting_scheme calc
_refine_ls_wR_factor_gt 0.0839
_refine_ls_wR_factor_ref 0.0885
_reflns_number_gt 3322
_reflns_number_total 4212
_reflns_threshold_expression >2sigma(I)
_cod_data_source_file ic9914342.cif
_cod_data_source_block tripas
_cod_depositor_comments
;
The following automatic conversions were performed:

'_geom_angle_publ_flag' value 'Y' changed to 'y' according to the
built-in table from CIF Core dictionary named 'cif_core.dic' version
2.4.1 from 2010-06-29 (9 times).

Automatic conversion script
Id: cif_fix_values 1646 2011-03-28 12:23:43Z adriana 
;
_cod_original_sg_symbol_H-M 'P 21/c'
_cod_database_code 4321250

loop_
_symmetry_equiv_pos_as_xyz
'x, y, z'
'-x, y+1/2, -z'
'-x, -y, -z'
'x, -y-1/2, z'

loop_
_atom_site_label
_atom_site_type_symbol
_atom_site_fract_x
_atom_site_fract_y
_atom_site_fract_z
_atom_site_U_iso_or_equiv
_atom_site_adp_type
_atom_site_occupancy
_atom_site_symmetry_multiplicity
_atom_site_calc_flag
_atom_site_refinement_flags
_atom_site_disorder_assembly
_atom_site_disorder_group
Au1 Au -0.02011(5) 0.2500 0.22559(3) 0.02149(10) Uani 1 2 d S . .
Au2 Au 0.05672(4) 0.390475(14) 0.37684(2) 0.02368(9) Uani 1 1 d . A .
P1 P 0.2942(3) 0.2500 0.3318(2) 0.0185(5) Uani 1 2 d S . .
P2 P 0.2570(2) 0.39012(8) 0.26142(14) 0.0188(3) Uani 1 1 d . . .
Cl1 Cl -0.3313(3) 0.2500 0.0983(2) 0.0335(6) Uani 1 2 d S . .
Cl2 Cl -0.1380(3) 0.38503(11) 0.50208(17) 0.0421(5) Uani 1 1 d . . .
C1 C 0.4220(9) 0.3206(3) 0.2981(5) 0.0194(13) Uani 1 1 d . A .
H1A H 0.4729 0.3108 0.2298 0.023 Uiso 1 1 calc R . .
H1B H 0.5332 0.3311 0.3679 0.023 Uiso 1 1 calc R . .
C11 C 0.3473(11) 0.2500 0.4951(7) 0.0202(18) Uani 1 2 d SDU . .
C12 C 0.1976(16) 0.2500 0.5464(8) 0.033(2) Uani 1 2 d SDU . .
H12 H 0.0670 0.2500 0.4976 0.039 Uiso 1 2 calc SR . .
C13 C 0.2391(18) 0.2500 0.6713(9) 0.043(3) Uani 1 2 d SDU . .
H13 H 0.1375 0.2500 0.7081 0.052 Uiso 1 2 calc SR . .
C14 C 0.4317(16) 0.2500 0.7398(10) 0.051(3) Uani 1 2 d SDU . .
H14 H 0.4604 0.2500 0.8243 0.061 Uiso 1 2 calc SR . .
C15 C 0.5836(17) 0.2500 0.6889(9) 0.044(3) Uani 1 2 d SDU . .
H15 H 0.7144 0.2500 0.7374 0.052 Uiso 1 2 calc SR . .
C16 C 0.5399(15) 0.2500 0.5649(9) 0.037(3) Uani 1 2 d SDU . .
H16 H 0.6414 0.2500 0.5280 0.045 Uiso 1 2 calc SR . .
C21A C 0.4129(14) 0.4608(4) 0.2645(10) 0.021(4) Uiso 0.52(2) 1 d PGU A 1
C22A C 0.5339(15) 0.4635(4) 0.1910(11) 0.027(4) Uiso 0.52(2) 1 d PGU A 1
H22A H 0.5317 0.4297 0.1359 0.033 Uiso 0.52(2) 1 calc PR A 1
C23A C 0.6582(13) 0.5156(5) 0.1983(12) 0.034(4) Uiso 0.52(2) 1 d PGU A 1
H23A H 0.7409 0.5174 0.1480 0.041 Uiso 0.52(2) 1 calc PR A 1
C24A C 0.6615(13) 0.5650(4) 0.2790(11) 0.031(4) Uiso 0.52(2) 1 d PGU A 1
H24A H 0.7464 0.6006 0.2839 0.037 Uiso 0.52(2) 1 calc PR A 1
C25A C 0.5405(17) 0.5624(4) 0.3525(8) 0.027(3) Uiso 0.52(2) 1 d PGU A 1
H25A H 0.5428 0.5962 0.4077 0.032 Uiso 0.52(2) 1 calc PR A 1
C26A C 0.4162(16) 0.5103(5) 0.3453(9) 0.024(3) Uiso 0.52(2) 1 d PGU A 1
H26A H 0.3335 0.5085 0.3955 0.029 Uiso 0.52(2) 1 calc PR A 1
C21B C 0.4153(13) 0.4588(4) 0.2893(11) 0.017(3) Uiso 0.48(2) 1 d PGU A 2
C22B C 0.5773(16) 0.4600(4) 0.2474(14) 0.037(4) Uiso 0.48(2) 1 d PGU A 2
H22B H 0.6064 0.4240 0.2054 0.044 Uiso 0.48(2) 1 calc PR A 2
C23B C 0.6969(13) 0.5140(5) 0.2670(14) 0.038(5) Uiso 0.48(2) 1 d PGU A 2
H23B H 0.8076 0.5148 0.2384 0.045 Uiso 0.48(2) 1 calc PR A 2
C24B C 0.6543(12) 0.5667(4) 0.3285(11) 0.024(4) Uiso 0.48(2) 1 d PGU A 2
H24B H 0.7360 0.6035 0.3419 0.029 Uiso 0.48(2) 1 calc PR A 2
C25B C 0.4922(15) 0.5654(4) 0.3704(9) 0.024(3) Uiso 0.48(2) 1 d PGU A 2
H25B H 0.4631 0.6014 0.4124 0.028 Uiso 0.48(2) 1 calc PR A 2
C26B C 0.3727(13) 0.5115(5) 0.3508(10) 0.020(3) Uiso 0.48(2) 1 d PGU A 2
H26B H 0.2620 0.5106 0.3794 0.024 Uiso 0.48(2) 1 calc PR A 2
C31A C 0.128(2) 0.3812(7) 0.1010(9) 0.031(17) Uiso 0.437(18) 1 d PGU A 1
C32A C 0.1743(19) 0.3363(7) 0.0252(11) 0.033(4) Uiso 0.437(18) 1 d PGU A 1
H32A H 0.2807 0.3078 0.0545 0.039 Uiso 0.437(18) 1 calc PR A 1
C33A C 0.064(2) 0.3330(7) -0.0936(10) 0.049(6) Uiso 0.437(18) 1 d PGU A 1
H33A H 0.0957 0.3023 -0.1455 0.058 Uiso 0.437(18) 1 calc PR A 1
C34A C -0.091(2) 0.3746(7) -0.1366(9) 0.041(6) Uiso 0.437(18) 1 d PGU A 1
H34A H -0.1665 0.3723 -0.2178 0.050 Uiso 0.437(18) 1 calc PR A 1
C35A C -0.1371(19) 0.4195(7) -0.0607(13) 0.051(6) Uiso 0.437(18) 1 d PGU A 1
H35A H -0.2436 0.4479 -0.0901 0.061 Uiso 0.437(18) 1 calc PR A 1
C36A C -0.027(2) 0.4228(7) 0.0581(12) 0.044(5) Uiso 0.437(18) 1 d PGU A 1
H36A H -0.0585 0.4535 0.1099 0.053 Uiso 0.437(18) 1 calc PR A 1
C31B C 0.1355(14) 0.3841(5) 0.1026(6) 0.016(9) Uiso 0.563(18) 1 d PGU A 2
C32B C 0.2385(12) 0.3651(6) 0.0244(8) 0.038(4) Uiso 0.563(18) 1 d PGU A 2
H32B H 0.3713 0.3536 0.0543 0.046 Uiso 0.563(18) 1 calc PR A 2
C33B C 0.1470(15) 0.3628(6) -0.0975(7) 0.041(4) Uiso 0.563(18) 1 d PGU A 2
H33B H 0.2173 0.3497 -0.1510 0.049 Uiso 0.563(18) 1 calc PR A 2
C34B C -0.0474(14) 0.3795(6) -0.1412(6) 0.037(4) Uiso 0.563(18) 1 d PGU A 2
H34B H -0.1099 0.3779 -0.2246 0.044 Uiso 0.563(18) 1 calc PR A 2
C35B C -0.1503(11) 0.3986(6) -0.0630(8) 0.039(4) Uiso 0.563(18) 1 d PGU A 2
H35B H -0.2832 0.4100 -0.0929 0.046 Uiso 0.563(18) 1 calc PR A 2
C36B C -0.0589(13) 0.4009(6) 0.0589(8) 0.027(3) Uiso 0.563(18) 1 d PGU A 2
H36B H -0.1292 0.4139 0.1123 0.032 Uiso 0.563(18) 1 calc PR A 2

loop_
_atom_site_aniso_label
_atom_site_aniso_U_11
_atom_site_aniso_U_22
_atom_site_aniso_U_33
_atom_site_aniso_U_23
_atom_site_aniso_U_13
_atom_site_aniso_U_12
Au1 0.01643(17) 0.0206(2) 0.02709(18) 0.000 0.00569(13) 0.000
Au2 0.02600(15) 0.02345(16) 0.02343(13) -0.00230(10) 0.01001(10) 0.00044(10)
P1 0.0194(11) 0.0151(12) 0.0207(11) 0.000 0.0050(9) 0.000
P2 0.0199(8) 0.0152(9) 0.0204(7) -0.0001(7) 0.0044(6) 0.0014(6)
Cl1 0.0165(10) 0.0488(18) 0.0341(12) 0.000 0.0055(9) 0.000
Cl2 0.0373(10) 0.0599(15) 0.0351(10) -0.0140(9) 0.0202(8) -0.0149(9)
C1 0.020(3) 0.015(3) 0.022(3) -0.001(3) 0.004(2) 0.001(2)
C11 0.032(4) 0.007(4) 0.020(4) 0.000 0.005(3) 0.000
C12 0.052(6) 0.016(5) 0.037(5) 0.000 0.023(4) 0.000
C13 0.072(6) 0.039(7) 0.031(5) 0.000 0.033(5) 0.000
C14 0.096(8) 0.034(7) 0.021(5) 0.000 0.012(5) 0.000
C15 0.050(6) 0.033(7) 0.034(5) 0.000 -0.011(4) 0.000
C16 0.037(5) 0.038(7) 0.032(5) 0.000 0.001(4) 0.000

loop_
_atom_type_symbol
_atom_type_description
_atom_type_scat_dispersion_real
_atom_type_scat_dispersion_imag
_atom_type_scat_source
C C 0.0033 0.0016 'International Tables Vol C Tables 4.2.6.8 and 6.1.1.4'
H H 0.0000 0.0000 'International Tables Vol C Tables 4.2.6.8 and 6.1.1.4'
P P 0.1023 0.0942 'International Tables Vol C Tables 4.2.6.8 and 6.1.1.4'
Cl Cl 0.1484 0.1585 'International Tables Vol C Tables 4.2.6.8 and 6.1.1.4'
Au Au -2.0133 8.8022 'International Tables Vol C Tables 4.2.6.8 and 6.1.1.4'

loop_
_geom_angle_atom_site_label_1
_geom_angle_atom_site_label_2
_geom_angle_atom_site_label_3
_geom_angle
_geom_angle_site_symmetry_1
_geom_angle_site_symmetry_3
_geom_angle_publ_flag
P1 Au1 Cl1 173.78(8) . . y
P1 Au1 Au2 73.88(3) . . y
Cl1 Au1 Au2 108.75(3) . . y
P1 Au1 Au2 73.88(3) . 4_565 y
Cl1 Au1 Au2 108.75(3) . 4_565 y
Au2 Au1 Au2 119.603(14) . 4_565 y
P2 Au2 Cl2 176.20(7) . . y
P2 Au2 Au1 73.62(4) . . y
Cl2 Au2 Au1 104.67(5) . . y
C1 P1 C1 106.1(4) 4_565 . ?
C1 P1 C11 104.8(2) 4_565 . ?
C1 P1 C11 104.8(2) . . ?
C1 P1 Au1 111.7(2) 4_565 . ?
C1 P1 Au1 111.7(2) . . ?
C11 P1 Au1 116.8(3) . . ?
C21B P2 C31B 109.5(6) . . ?
C21B P2 C1 104.2(4) . . ?
C31B P2 C1 105.9(4) . . ?
C21B P2 C21A 9.0(5) . . ?
C31B P2 C21A 100.8(5) . . ?
C1 P2 C21A 105.7(4) . . ?
C21B P2 C31A 111.8(6) . . ?
C31B P2 C31A 2.3(7) . . ?
C1 P2 C31A 105.1(5) . . ?
C21A P2 C31A 103.0(6) . . ?
C21B P2 Au2 111.9(4) . . ?
C31B P2 Au2 114.3(3) . . ?
C1 P2 Au2 110.3(2) . . ?
C21A P2 Au2 118.7(3) . . ?
C31A P2 Au2 113.0(5) . . ?
P1 C1 P2 110.2(3) . . ?
C12 C11 C16 121.1(9) . . ?
C12 C11 P1 119.9(7) . . ?
C16 C11 P1 119.0(7) . . ?
C11 C12 C13 119.6(10) . . ?
C14 C13 C12 118.7(10) . . ?
C15 C14 C13 122.2(10) . . ?
C14 C15 C16 118.4(10) . . ?
C15 C16 C11 120.0(10) . . ?
C22A C21A C26A 120.0 . . ?
C22A C21A P2 120.4(5) . . ?
C26A C21A P2 119.5(5) . . ?
C23A C22A C21A 120.0 . . ?
C22A C23A C24A 120.0 . . ?
C25A C24A C23A 120.0 . . ?
C24A C25A C26A 120.0 . . ?
C25A C26A C21A 120.0 . . ?
C22B C21B C26B 120.0 . . ?
C22B C21B P2 120.3(6) . . ?
C26B C21B P2 119.7(6) . . ?
C23B C22B C21B 120.0 . . ?
C22B C23B C24B 120.0 . . ?
C25B C24B C23B 120.0 . . ?
C26B C25B C24B 120.0 . . ?
C25B C26B C21B 120.0 . . ?
C32A C31A C36A 120.0 . . ?
C32A C31A P2 125.0(8) . . ?
C36A C31A P2 115.0(8) . . ?
C31A C32A C33A 120.0 . . ?
C34A C33A C32A 120.0 . . ?
C33A C34A C35A 120.0 . . ?
C34A C35A C36A 120.0 . . ?
C35A C36A C31A 120.0 . . ?
C32B C31B C36B 120.0 . . ?
C32B C31B P2 120.1(5) . . ?
C36B C31B P2 119.9(5) . . ?
C33B C32B C31B 120.0 . . ?
C32B C33B C34B 120.0 . . ?
C33B C34B C35B 120.0 . . ?
C36B C35B C34B 120.0 . . ?
C35B C36B C31B 120.0 . . ?

loop_
_geom_bond_atom_site_label_1
_geom_bond_atom_site_label_2
_geom_bond_distance
_geom_bond_site_symmetry_2
_geom_bond_publ_flag
Au1 P1 2.248(2) . y
Au1 Cl1 2.308(2) . y
Au1 Au2 3.3709(4) . y
Au1 Au2 3.3709(4) 4_565 ?
Au2 P2 2.2411(17) . y
Au2 Cl2 2.3036(18) . y
P1 C1 1.831(6) 4_565 ?
P1 C1 1.831(6) . ?
P1 C11 1.838(9) . ?
P2 C21B 1.795(7) . ?
P2 C31B 1.816(7) . ?
P2 C1 1.840(6) . ?
P2 C21A 1.841(7) . ?
P2 C31A 1.848(10) . ?
C11 C12 1.376(11) . ?
C11 C16 1.394(11) . ?
C12 C13 1.405(12) . ?
C13 C14 1.389(13) . ?
C14 C15 1.388(13) . ?
C15 C16 1.393(13) . ?
C21A C22A 1.3900 . ?
C21A C26A 1.3900 . ?
C22A C23A 1.3900 . ?
C23A C24A 1.3900 . ?
C24A C25A 1.3900 . ?
C25A C26A 1.3900 . ?
C21B C22B 1.3900 . ?
C21B C26B 1.3900 . ?
C22B C23B 1.3900 . ?
C23B C24B 1.3900 . ?
C24B C25B 1.3900 . ?
C25B C26B 1.3900 . ?
C31A C32A 1.3900 . ?
C31A C36A 1.3900 . ?
C32A C33A 1.3900 . ?
C33A C34A 1.3900 . ?
C34A C35A 1.3900 . ?
C35A C36A 1.3900 . ?
C31B C32B 1.3900 . ?
C31B C36B 1.3900 . ?
C32B C33B 1.3900 . ?
C33B C34B 1.3900 . ?
C34B C35B 1.3900 . ?
C35B C36B 1.3900 . ?
